data_7251878
loop_
_publ_author_name
'Alibi, Amin'
'Elleuch, Nour'
'Lhoste, Jerome'
'Amiard, Fr\'ediric'
'Shova, Sergiu'
'Boujelbene, Mohamed'

_publ_section_title
;
 Structural elucidation and interaction profiling of a novel bismuth-based
 organic--inorganic hybrid: (C8H14N2)3(BiCl6)2
;
_journal_issue 21
_journal_name_full 'RSC Advances'
_journal_page_first 19366
_journal_page_last 19378
_journal_paper_doi 10.1039/D6RA01928E
_journal_volume 16
_journal_year 2026
_chemical_formula_moiety '2(Bi Cl6), 3(C8 H14 N2)'
_chemical_formula_sum 'C24 H42 Bi2 Cl12 N6'
_chemical_formula_weight 1257.99
_space_group_crystal_system monoclinic
_space_group_IT_number 14
_space_group_name_Hall '-P 2yn'
_space_group_name_H-M_alt 'P 1 21/n 1'
_atom_sites_solution_hydrogens geom
_audit_block_doi 10.5517/ccdc.csd.cc2mmskm
_audit_creation_date 2025-03-15
_audit_creation_method
;
Olex2 1.5
(compiled 2025.03.04 svn.red2d20d0 for OlexSys, GUI svn.r7188)
;
_audit_update_record
;
2025-03-18 deposited with the CCDC.	2026-04-09 downloaded from the CCDC.
;
_cell_angle_alpha 90
_cell_angle_beta 103.092(2)
_cell_angle_gamma 90
_cell_formula_units_Z 4
_cell_length_a 15.1677(3)
_cell_length_b 11.9461(2)
_cell_length_c 25.6539(5)
_cell_measurement_reflns_used 99611
_cell_measurement_temperature 293(2)
_cell_measurement_theta_max 25.0
_cell_measurement_theta_min 2.5
_cell_volume 4527.53(15)
_computing_molecular_graphics 'Olex2 1.5 (Dolomanov et al., 2009)'
_computing_publication_material 'Olex2 1.5 (Dolomanov et al., 2009)'
_computing_structure_refinement 'SHELXL 2018/3 (Sheldrick, 2015)'
_computing_structure_solution 'SHELXT 2018/2 (Sheldrick, 2018)'
_diffrn_ambient_temperature 293(2)
_diffrn_measured_fraction_theta_full 0.999
_diffrn_measured_fraction_theta_max 0.999
_diffrn_measurement_device_type 'XtaLAB Synergy, Dualflex, HyPix'
_diffrn_measurement_method '\w scans'
_diffrn_radiation_monochromator mirror
_diffrn_radiation_type MoK\a
_diffrn_radiation_wavelength 0.71073
_diffrn_reflns_av_R_equivalents 0.0555
_diffrn_reflns_av_unetI/netI 0.0324
_diffrn_reflns_Laue_measured_fraction_full 0.999
_diffrn_reflns_Laue_measured_fraction_max 0.999
_diffrn_reflns_limit_h_max 18
_diffrn_reflns_limit_h_min -18
_diffrn_reflns_limit_k_max 14
_diffrn_reflns_limit_k_min -14
_diffrn_reflns_limit_l_max 30
_diffrn_reflns_limit_l_min -30
_diffrn_reflns_number 81638
_diffrn_reflns_point_group_measured_fraction_full 0.999
_diffrn_reflns_point_group_measured_fraction_max 0.999
_diffrn_reflns_theta_full 25.027
_diffrn_reflns_theta_max 25.027
_diffrn_reflns_theta_min 2.446
_diffrn_source 'micro-focus sealed X-ray tube'
_exptl_absorpt_coefficient_mu 8.495
_exptl_absorpt_correction_T_max 1.00000
_exptl_absorpt_correction_T_min 0.25301
_exptl_absorpt_correction_type multi-scan
_exptl_absorpt_process_details
;
CrysAlisPro 1.171.43.107a (Rigaku Oxford Diffraction, 2025)
Empirical absorption correction using spherical harmonics,
implemented in SCALE3 ABSPACK scaling algorithm.
;
_exptl_crystal_density_diffrn 1.846
_exptl_crystal_description 'Block, clear light colourless'
_exptl_crystal_F_000 2392
_exptl_crystal_size_max 0.17
_exptl_crystal_size_mid 0.13
_exptl_crystal_size_min 0.08
_refine_diff_density_max 0.557
_refine_diff_density_min -0.545
_refine_diff_density_rms 0.094
_refine_ls_extinction_method none
_refine_ls_goodness_of_fit_ref 1.012
_refine_ls_hydrogen_treatment constr
_refine_ls_matrix_type full
_refine_ls_number_parameters 400
_refine_ls_number_reflns 7995
_refine_ls_number_restraints 0
_refine_ls_restrained_S_all 1.012
_refine_ls_R_factor_all 0.0617
_refine_ls_R_factor_gt 0.0336
_refine_ls_shift/su_max 0.003
_refine_ls_shift/su_mean 0.000
_refine_ls_structure_factor_coef Fsqd
_refine_ls_weighting_details 'w=1/[\s^2^(Fo^2^)+(0.0156P)^2^+6.1510P] where P=(Fo^2^+2Fc^2^)/3'
_refine_ls_weighting_scheme calc
_refine_ls_wR_factor_gt 0.0508
_refine_ls_wR_factor_ref 0.0572
_reflns_Friedel_coverage 0.000
_reflns_number_gt 5402
_reflns_number_total 7995
_reflns_threshold_expression 'I > 2\s(I)'
_cod_data_source_file d6ra01928e2.cif
_cod_data_source_block m43-rt-16h_auto
_cod_database_code 7251878
_shelx_shelxl_version_number 2018/3
_shelx_space_group_comment
;
The symmetry employed for this shelxl refinement is uniquely defined
by the following loop, which should always be used as a source of
symmetry information in preference to the above space-group names.
They are only intended as comments.
;
_olex2_refinement_description
;
1. Fixed Uiso
 At 1.2 times of:
  All C(H) groups, All C(H,H) groups, All N(H) groups, All N(H,H) groups
 At 1.5 times of:
  All C(H,H,H) groups
2.a Secondary CH2 refined with riding coordinates:
 N6(H6A,H6B), C22(H22A,H22B), C23(H23A,H23B), N2(H2A,H2B), C6(H6C,H6D), C7(H7A,
 H7B), N4(H4A,H4B), C14(H14A,H14B), C15(H15A,H15B)
2.b Aromatic/amide H refined with riding coordinates:
 N5(H5), C17(H17), C18(H18), C20(H20), C21(H21), N1(H1), C1(H1A), C2(H2),
 C4(H4), C5(H5A), N3(H3), C9(H9), C10(H10), C12(H12), C13(H13)
2.c Idealised Me refined as rotating group:
 C24(H24A,H24B,H24C), C8(H8A,H8B,H8C), C16(H16A,H16B,H16C)
;
_smtbx_masks_void_probe_radius 1.2
_smtbx_masks_void_truncation_radius 1.2
_olex2_submission_special_instructions 'No special instructions were received'
_publcif_funding_html
;
;

loop_
_space_group_symop_operation_xyz
'x, y, z'
'-x+1/2, y+1/2, -z+1/2'
'-x, -y, -z'
'x-1/2, -y-1/2, z-1/2'

loop_
_atom_site_label
_atom_site_type_symbol
_atom_site_fract_x
_atom_site_fract_y
_atom_site_fract_z
_atom_site_U_iso_or_equiv
_atom_site_adp_type
_atom_site_occupancy
_atom_site_site_symmetry_order
_atom_site_calc_flag
_atom_site_refinement_flags_posn
_atom_site_refinement_flags_adp
_atom_site_refinement_flags_occupancy
_atom_site_disorder_assembly
_atom_site_disorder_group
Bi1 Bi 0.76989(2) 0.49919(2) 0.38478(2) 0.03357(6) Uani 1 1 d . . . . .
Cl1 Cl 0.92112(10) 0.38093(13) 0.40663(6) 0.0502(4) Uani 1 1 d . . . . .
Cl2 Cl 0.61000(10) 0.61846(14) 0.37203(6) 0.0585(4) Uani 1 1 d . . . . .
Cl3 Cl 0.69064(11) 0.33298(12) 0.43873(6) 0.0506(4) Uani 1 1 d . . . . .
Cl4 Cl 0.71797(10) 0.36590(13) 0.29645(5) 0.0498(4) Uani 1 1 d . . . . .
Cl5 Cl 0.84997(10) 0.64517(13) 0.33351(6) 0.0523(4) Uani 1 1 d . . . . .
Cl6 Cl 0.81681(11) 0.61278(14) 0.47638(6) 0.0589(4) Uani 1 1 d . . . . .
Bi2 Bi 0.83551(2) 1.00584(2) 0.65941(2) 0.03735(7) Uani 1 1 d . . . . .
Cl7 Cl 0.87987(12) 0.89434(15) 0.74839(6) 0.0659(5) Uani 1 1 d . . . . .
Cl8 Cl 0.77310(10) 1.14634(13) 0.56956(6) 0.0547(4) Uani 1 1 d . . . . .
Cl9 Cl 0.76211(13) 1.16691(13) 0.71454(7) 0.0733(6) Uani 1 1 d . . . . .
Cl10 Cl 0.98508(10) 1.12001(12) 0.68185(6) 0.0491(4) Uani 1 1 d . . . . .
Cl11 Cl 0.91934(11) 0.86081(13) 0.60832(6) 0.0558(4) Uani 1 1 d . . . . .
Cl12 Cl 0.67516(12) 0.87501(17) 0.63548(9) 0.0877(6) Uani 1 1 d . . . . .
N5 N 0.6914(3) 1.0526(4) 0.8032(2) 0.0488(14) Uani 1 1 d . . . . .
H5 H 0.712369 1.083774 0.778326 0.059 Uiso 1 1 calc R U . . .
N6 N 0.5500(3) 0.7967(4) 0.91926(16) 0.0403(12) Uani 1 1 d . . . . .
H6A H 0.588351 0.749415 0.909178 0.048 Uiso 1 1 calc R U . . .
H6B H 0.500531 0.800716 0.892939 0.048 Uiso 1 1 calc R U . . .
C17 C 0.6784(4) 1.1150(5) 0.8439(3) 0.0531(17) Uani 1 1 d . . . . .
H17 H 0.692842 1.190767 0.844996 0.064 Uiso 1 1 calc R U . . .
C18 C 0.6445(4) 1.0697(5) 0.8835(2) 0.0475(16) Uani 1 1 d . . . . .
H18 H 0.634353 1.113905 0.911423 0.057 Uiso 1 1 calc R U . . .
C19 C 0.6251(4) 0.9555(4) 0.8818(2) 0.0354(14) Uani 1 1 d . . . . .
C20 C 0.6393(4) 0.8938(5) 0.8393(2) 0.0503(17) Uani 1 1 d . . . . .
H20 H 0.626075 0.817711 0.837314 0.060 Uiso 1 1 calc R U . . .
C21 C 0.6730(5) 0.9437(6) 0.7999(3) 0.0595(19) Uani 1 1 d . . . . .
H21 H 0.682858 0.901994 0.771099 0.071 Uiso 1 1 calc R U . . .
C22 C 0.5922(4) 0.9084(4) 0.9281(2) 0.0476(16) Uani 1 1 d . . . . .
H22A H 0.642996 0.904242 0.958770 0.057 Uiso 1 1 calc R U . . .
H22B H 0.548501 0.960005 0.937031 0.057 Uiso 1 1 calc R U . . .
C23 C 0.5251(4) 0.7528(5) 0.9686(2) 0.0489(16) Uani 1 1 d . . . . .
H23A H 0.578609 0.752103 0.997734 0.059 Uiso 1 1 calc R U . . .
H23B H 0.481235 0.802657 0.978585 0.059 Uiso 1 1 calc R U . . .
C24 C 0.4868(5) 0.6385(6) 0.9612(3) 0.076(2) Uani 1 1 d . . . . .
H24A H 0.433235 0.638953 0.932788 0.114 Uiso 1 1 calc R U . . .
H24B H 0.471698 0.613960 0.993691 0.114 Uiso 1 1 calc R U . . .
H24C H 0.530547 0.588410 0.952134 0.114 Uiso 1 1 calc R U . . .
N1 N 0.7461(4) -0.0516(5) 0.4319(2) 0.0590(15) Uani 1 1 d . . . . .
H1 H 0.727091 -0.079936 0.458120 0.071 Uiso 1 1 calc R U . . .
N2 N 0.8806(3) 0.1916(4) 0.30783(17) 0.0459(12) Uani 1 1 d . . . . .
H2A H 0.930944 0.185819 0.333459 0.055 Uiso 1 1 calc R U . . .
H2B H 0.845293 0.242601 0.318116 0.055 Uiso 1 1 calc R U . . .
C1 C 0.7449(5) -0.1140(6) 0.3891(3) 0.0649(19) Uani 1 1 d . . . . .
H1A H 0.723344 -0.187098 0.387436 0.078 Uiso 1 1 calc R U . . .
C2 C 0.7758(4) -0.0694(5) 0.3473(3) 0.0526(17) Uani 1 1 d . . . . .
H2 H 0.776352 -0.113321 0.317481 0.063 Uiso 1 1 calc R U . . .
C3 C 0.8059(4) 0.0385(5) 0.3490(2) 0.0433(15) Uani 1 1 d . . . . .
C4 C 0.8066(4) 0.0999(5) 0.3943(2) 0.0514(17) Uani 1 1 d . . . . .
H4 H 0.827978 0.173128 0.396959 0.062 Uiso 1 1 calc R U . . .
C5 C 0.7757(5) 0.0532(6) 0.4356(3) 0.062(2) Uani 1 1 d . . . . .
H5A H 0.775583 0.094838 0.466199 0.074 Uiso 1 1 calc R U . . .
C6 C 0.8338(4) 0.0834(5) 0.3012(2) 0.0520(16) Uani 1 1 d . . . . .
H6C H 0.873040 0.028822 0.289955 0.062 Uiso 1 1 calc R U . . .
H6D H 0.780120 0.090435 0.272471 0.062 Uiso 1 1 calc R U . . .
C7 C 0.9045(4) 0.2297(6) 0.2574(2) 0.0586(18) Uani 1 1 d . . . . .
H7A H 0.944897 0.175600 0.246906 0.070 Uiso 1 1 calc R U . . .
H7B H 0.849931 0.233295 0.229083 0.070 Uiso 1 1 calc R U . . .
C8 C 0.9490(5) 0.3418(6) 0.2636(3) 0.084(2) Uani 1 1 d . . . . .
H8A H 0.967760 0.360626 0.231378 0.125 Uiso 1 1 calc R U . . .
H8B H 1.000819 0.339938 0.293069 0.125 Uiso 1 1 calc R U . . .
H8C H 0.906919 0.397041 0.270338 0.125 Uiso 1 1 calc R U . . .
N3 N 0.6331(4) 0.4796(7) 0.5232(3) 0.089(3) Uani 1 1 d . . . . .
H3 H 0.652335 0.449144 0.497462 0.107 Uiso 1 1 calc R U . . .
N4 N 0.5031(3) 0.7327(4) 0.64451(18) 0.0502(13) Uani 1 1 d . . . . .
H4A H 0.451744 0.731667 0.619474 0.060 Uiso 1 1 calc R U . . .
H4B H 0.541592 0.778053 0.633381 0.060 Uiso 1 1 calc R U . . .
C9 C 0.6044(5) 0.5832(9) 0.5177(3) 0.087(3) Uani 1 1 d . . . . .
H9 H 0.605876 0.622685 0.486675 0.105 Uiso 1 1 calc R U . . .
C10 C 0.5719(4) 0.6341(6) 0.5579(3) 0.0642(19) Uani 1 1 d . . . . .
H10 H 0.550253 0.707133 0.554080 0.077 Uiso 1 1 calc R U . . .
C11 C 0.5723(4) 0.5738(6) 0.6037(2) 0.0491(17) Uani 1 1 d . . . . .
C12 C 0.6032(4) 0.4645(6) 0.6078(3) 0.069(2) Uani 1 1 d . . . . .
H12 H 0.602975 0.422428 0.638222 0.083 Uiso 1 1 calc R U . . .
C13 C 0.6337(5) 0.4198(7) 0.5667(4) 0.084(3) Uani 1 1 d . . . . .
H13 H 0.655246 0.346621 0.569025 0.101 Uiso 1 1 calc R U . . .
C14 C 0.5408(4) 0.6206(5) 0.6512(2) 0.0520(16) Uani 1 1 d . . . . .
H14A H 0.495452 0.570431 0.659314 0.062 Uiso 1 1 calc R U . . .
H14B H 0.591760 0.620652 0.681847 0.062 Uiso 1 1 calc R U . . .
C15 C 0.4846(4) 0.7775(6) 0.6954(3) 0.065(2) Uani 1 1 d . . . . .
H15A H 0.443032 0.727607 0.707650 0.079 Uiso 1 1 calc R U . . .
H15B H 0.540646 0.778993 0.722579 0.079 Uiso 1 1 calc R U . . .
C16 C 0.4455(6) 0.8913(7) 0.6889(3) 0.109(3) Uani 1 1 d . . . . .
H16A H 0.386703 0.888764 0.665144 0.164 Uiso 1 1 calc R U . . .
H16B H 0.484223 0.939817 0.674310 0.164 Uiso 1 1 calc R U . . .
H16C H 0.440093 0.919336 0.723149 0.164 Uiso 1 1 calc R U . . .

loop_
_atom_site_aniso_label
_atom_site_aniso_U_11
_atom_site_aniso_U_22
_atom_site_aniso_U_33
_atom_site_aniso_U_23
_atom_site_aniso_U_13
_atom_site_aniso_U_12
Bi1 0.04062(12) 0.02907(11) 0.03164(11) 0.00089(11) 0.00947(9) -0.00171(11)
Cl1 0.0487(9) 0.0504(10) 0.0490(9) 0.0020(8) 0.0060(7) 0.0050(8)
Cl2 0.0513(10) 0.0600(11) 0.0639(11) 0.0101(9) 0.0123(8) 0.0049(8)
Cl3 0.0708(11) 0.0394(9) 0.0476(9) 0.0013(7) 0.0259(8) -0.0009(8)
Cl4 0.0600(10) 0.0482(10) 0.0375(8) -0.0043(7) 0.0035(7) 0.0007(8)
Cl5 0.0645(10) 0.0435(9) 0.0500(9) 0.0089(8) 0.0156(8) -0.0093(8)
Cl6 0.0740(11) 0.0556(11) 0.0433(9) -0.0088(8) 0.0056(8) -0.0051(9)
Bi2 0.04547(13) 0.02955(12) 0.04110(12) 0.00299(12) 0.01828(10) -0.00233(12)
Cl7 0.0818(12) 0.0641(12) 0.0543(10) 0.0216(9) 0.0204(9) 0.0077(10)
Cl8 0.0621(10) 0.0562(11) 0.0456(9) 0.0092(8) 0.0117(8) -0.0048(8)
Cl9 0.1145(15) 0.0406(10) 0.0882(13) 0.0068(9) 0.0719(12) 0.0107(10)
Cl10 0.0462(9) 0.0460(9) 0.0536(9) 0.0012(8) 0.0083(7) -0.0081(7)
Cl11 0.0709(11) 0.0439(10) 0.0585(10) -0.0089(8) 0.0271(9) 0.0048(8)
Cl12 0.0626(12) 0.0798(14) 0.1207(17) 0.0139(13) 0.0207(12) -0.0297(11)
N5 0.051(3) 0.048(4) 0.053(4) 0.004(3) 0.022(3) -0.009(3)
N6 0.047(3) 0.039(3) 0.037(3) -0.003(2) 0.015(2) -0.008(2)
C17 0.067(5) 0.029(4) 0.060(4) 0.004(3) 0.008(4) -0.005(3)
C18 0.064(4) 0.032(4) 0.049(4) -0.004(3) 0.019(3) -0.004(3)
C19 0.041(3) 0.025(3) 0.040(4) -0.002(3) 0.010(3) 0.000(3)
C20 0.070(5) 0.036(4) 0.049(4) 0.001(3) 0.021(3) -0.007(3)
C21 0.076(5) 0.055(5) 0.052(5) -0.009(4) 0.026(4) -0.003(4)
C22 0.076(4) 0.029(3) 0.044(4) -0.005(3) 0.025(3) 0.001(3)
C23 0.062(4) 0.051(4) 0.039(4) 0.001(3) 0.024(3) -0.001(3)
C24 0.103(6) 0.070(5) 0.065(5) 0.007(4) 0.041(4) -0.029(5)
N1 0.071(4) 0.055(4) 0.055(4) -0.001(3) 0.023(3) 0.000(3)
N2 0.058(3) 0.041(3) 0.041(3) 0.001(2) 0.015(2) -0.001(3)
C1 0.085(5) 0.035(4) 0.076(5) -0.006(4) 0.020(4) -0.011(4)
C2 0.069(5) 0.037(4) 0.051(4) -0.008(3) 0.013(4) -0.002(3)
C3 0.045(4) 0.035(4) 0.047(4) -0.010(3) 0.005(3) 0.004(3)
C4 0.076(5) 0.035(4) 0.048(4) -0.012(3) 0.025(4) -0.011(3)
C5 0.090(5) 0.040(4) 0.058(5) -0.018(4) 0.024(4) -0.011(4)
C6 0.068(4) 0.042(4) 0.045(4) -0.009(3) 0.011(3) -0.001(3)
C7 0.066(4) 0.076(5) 0.040(4) 0.004(4) 0.025(3) 0.003(4)
C8 0.097(6) 0.085(6) 0.077(5) 0.019(5) 0.038(5) -0.020(5)
N3 0.056(4) 0.139(8) 0.080(5) -0.057(5) 0.032(4) -0.016(5)
N4 0.045(3) 0.055(4) 0.051(3) -0.003(3) 0.010(3) -0.009(3)
C9 0.076(6) 0.138(9) 0.056(5) -0.020(6) 0.031(4) -0.012(6)
C10 0.069(5) 0.074(5) 0.056(4) -0.008(4) 0.028(4) -0.006(4)
C11 0.040(4) 0.061(5) 0.049(4) -0.017(4) 0.015(3) -0.014(3)
C12 0.061(5) 0.063(5) 0.089(6) -0.027(4) 0.028(4) -0.008(4)
C13 0.062(5) 0.085(7) 0.110(7) -0.045(6) 0.030(5) -0.011(4)
C14 0.066(4) 0.046(4) 0.048(4) -0.006(3) 0.021(3) -0.003(3)
C15 0.069(5) 0.071(5) 0.067(5) -0.027(4) 0.037(4) -0.008(4)
C16 0.107(7) 0.087(7) 0.137(8) -0.031(6) 0.036(6) 0.024(6)

loop_
_atom_type_symbol
_atom_type_description
_atom_type_scat_dispersion_real
_atom_type_scat_dispersion_imag
_atom_type_scat_source
C C 0.0033 0.0016 'International Tables Vol C Tables 4.2.6.8 and 6.1.1.4'
H H 0.0000 0.0000 'International Tables Vol C Tables 4.2.6.8 and 6.1.1.4'
Bi Bi -4.1077 10.2566 'International Tables Vol C Tables 4.2.6.8 and 6.1.1.4'
Cl Cl 0.1484 0.1585 'International Tables Vol C Tables 4.2.6.8 and 6.1.1.4'
N N 0.0061 0.0033 'International Tables Vol C Tables 4.2.6.8 and 6.1.1.4'

loop_
_citation_id
_citation_doi
_citation_year
1 10.1039/d5ma01261a 2026

loop_
_geom_angle_atom_site_label_1
_geom_angle_atom_site_label_2
_geom_angle_atom_site_label_3
_geom_angle
_geom_angle_site_symmetry_1
_geom_angle_site_symmetry_3
_geom_angle_publ_flag
Cl1 Bi1 Cl2 174.37(4) . . ?
Cl1 Bi1 Cl3 88.04(5) . . ?
Cl1 Bi1 Cl4 86.43(5) . . ?
Cl1 Bi1 Cl6 92.26(5) . . ?
Cl2 Bi1 Cl3 87.78(5) . . ?
Cl4 Bi1 Cl2 96.99(5) . . ?
Cl4 Bi1 Cl3 85.56(4) . . ?
Cl5 Bi1 Cl1 89.06(5) . . ?
Cl5 Bi1 Cl2 95.21(5) . . ?
Cl5 Bi1 Cl3 176.79(5) . . ?
Cl5 Bi1 Cl4 92.89(5) . . ?
Cl5 Bi1 Cl6 92.39(5) . . ?
Cl6 Bi1 Cl2 83.91(5) . . ?
Cl6 Bi1 Cl3 89.10(5) . . ?
Cl6 Bi1 Cl4 174.53(5) . . ?
Cl7 Bi2 Cl8 172.21(5) . . ?
Cl7 Bi2 Cl9 87.80(5) . . ?
Cl7 Bi2 Cl10 92.02(5) . . ?
Cl7 Bi2 Cl11 92.37(5) . . ?
Cl7 Bi2 Cl12 86.93(6) . . ?
Cl8 Bi2 Cl12 92.19(5) . . ?
Cl9 Bi2 Cl8 84.54(5) . . ?
Cl9 Bi2 Cl12 93.97(6) . . ?
Cl10 Bi2 Cl8 89.05(5) . . ?
Cl10 Bi2 Cl9 87.36(5) . . ?
Cl10 Bi2 Cl11 87.72(5) . . ?
Cl10 Bi2 Cl12 178.27(5) . . ?
Cl11 Bi2 Cl8 95.38(5) . . ?
Cl11 Bi2 Cl9 175.08(5) . . ?
Cl11 Bi2 Cl12 90.95(6) . . ?
C17 N5 H5 118.9 . . ?
C21 N5 H5 118.9 . . ?
C21 N5 C17 122.2(6) . . ?
H6A N6 H6B 107.9 . . ?
C22 N6 H6A 109.3 . . ?
C22 N6 H6B 109.3 . . ?
C22 N6 C23 111.8(4) . . ?
C23 N6 H6A 109.3 . . ?
C23 N6 H6B 109.3 . . ?
N5 C17 H17 119.5 . . ?
N5 C17 C18 120.9(6) . . ?
C18 C17 H17 119.5 . . ?
C17 C18 H18 120.6 . . ?
C17 C18 C19 118.7(6) . . ?
C19 C18 H18 120.6 . . ?
C18 C19 C22 116.6(5) . . ?
C20 C19 C18 118.8(5) . . ?
C20 C19 C22 124.6(5) . . ?
C19 C20 H20 119.8 . . ?
C21 C20 C19 120.3(6) . . ?
C21 C20 H20 119.8 . . ?
N5 C21 C20 119.1(6) . . ?
N5 C21 H21 120.5 . . ?
C20 C21 H21 120.5 . . ?
N6 C22 C19 115.4(4) . . ?
N6 C22 H22A 108.4 . . ?
N6 C22 H22B 108.4 . . ?
C19 C22 H22A 108.4 . . ?
C19 C22 H22B 108.4 . . ?
H22A C22 H22B 107.5 . . ?
N6 C23 H23A 109.1 . . ?
N6 C23 H23B 109.1 . . ?
H23A C23 H23B 107.9 . . ?
C24 C23 N6 112.4(5) . . ?
C24 C23 H23A 109.1 . . ?
C24 C23 H23B 109.1 . . ?
C23 C24 H24A 109.5 . . ?
C23 C24 H24B 109.5 . . ?
C23 C24 H24C 109.5 . . ?
H24A C24 H24B 109.5 . . ?
H24A C24 H24C 109.5 . . ?
H24B C24 H24C 109.5 . . ?
C1 N1 H1 118.9 . . ?
C1 N1 C5 122.2(6) . . ?
C5 N1 H1 118.9 . . ?
H2A N2 H2B 107.9 . . ?
C6 N2 H2A 109.2 . . ?
C6 N2 H2B 109.2 . . ?
C6 N2 C7 112.0(4) . . ?
C7 N2 H2A 109.2 . . ?
C7 N2 H2B 109.2 . . ?
N1 C1 H1A 120.5 . . ?
N1 C1 C2 119.1(6) . . ?
C2 C1 H1A 120.5 . . ?
C1 C2 H2 119.5 . . ?
C3 C2 C1 120.9(6) . . ?
C3 C2 H2 119.5 . . ?
C2 C3 C4 118.0(6) . . ?
C2 C3 C6 118.1(5) . . ?
C4 C3 C6 123.8(5) . . ?
C3 C4 H4 120.1 . . ?
C5 C4 C3 119.9(6) . . ?
C5 C4 H4 120.1 . . ?
N1 C5 C4 119.9(6) . . ?
N1 C5 H5A 120.1 . . ?
C4 C5 H5A 120.1 . . ?
N2 C6 C3 116.4(5) . . ?
N2 C6 H6C 108.2 . . ?
N2 C6 H6D 108.2 . . ?
C3 C6 H6C 108.2 . . ?
C3 C6 H6D 108.2 . . ?
H6C C6 H6D 107.3 . . ?
N2 C7 H7A 109.2 . . ?
N2 C7 H7B 109.2 . . ?
H7A C7 H7B 107.9 . . ?
C8 C7 N2 112.0(5) . . ?
C8 C7 H7A 109.2 . . ?
C8 C7 H7B 109.2 . . ?
C7 C8 H8A 109.5 . . ?
C7 C8 H8B 109.5 . . ?
C7 C8 H8C 109.5 . . ?
H8A C8 H8B 109.5 . . ?
H8A C8 H8C 109.5 . . ?
H8B C8 H8C 109.5 . . ?
C9 N3 H3 118.7 . . ?
C9 N3 C13 122.6(7) . . ?
C13 N3 H3 118.7 . . ?
H4A N4 H4B 107.9 . . ?
C14 N4 H4A 109.2 . . ?
C14 N4 H4B 109.2 . . ?
C14 N4 C15 112.0(5) . . ?
C15 N4 H4A 109.2 . . ?
C15 N4 H4B 109.2 . . ?
N3 C9 H9 119.9 . . ?
N3 C9 C10 120.2(8) . . ?
C10 C9 H9 119.9 . . ?
C9 C10 H10 120.8 . . ?
C11 C10 C9 118.3(7) . . ?
C11 C10 H10 120.8 . . ?
C10 C11 C12 119.5(6) . . ?
C10 C11 C14 123.6(6) . . ?
C12 C11 C14 116.9(6) . . ?
C11 C12 H12 120.5 . . ?
C13 C12 C11 119.0(8) . . ?
C13 C12 H12 120.5 . . ?
N3 C13 C12 120.3(8) . . ?
N3 C13 H13 119.8 . . ?
C12 C13 H13 119.8 . . ?
N4 C14 C11 115.7(5) . . ?
N4 C14 H14A 108.3 . . ?
N4 C14 H14B 108.3 . . ?
C11 C14 H14A 108.3 . . ?
C11 C14 H14B 108.3 . . ?
H14A C14 H14B 107.4 . . ?
N4 C15 H15A 109.1 . . ?
N4 C15 H15B 109.1 . . ?
H15A C15 H15B 107.9 . . ?
C16 C15 N4 112.4(6) . . ?
C16 C15 H15A 109.1 . . ?
C16 C15 H15B 109.1 . . ?
C15 C16 H16A 109.5 . . ?
C15 C16 H16B 109.5 . . ?
C15 C16 H16C 109.5 . . ?
H16A C16 H16B 109.5 . . ?
H16A C16 H16C 109.5 . . ?
H16B C16 H16C 109.5 . . ?

loop_
_geom_bond_atom_site_label_1
_geom_bond_atom_site_label_2
_geom_bond_distance
_geom_bond_site_symmetry_2
_geom_bond_publ_flag
Bi1 Cl1 2.6437(15) . ?
Bi1 Cl2 2.7675(15) . ?
Bi1 Cl3 2.8384(14) . ?
Bi1 Cl4 2.7352(14) . ?
Bi1 Cl5 2.6402(14) . ?
Bi1 Cl6 2.6668(15) . ?
Bi2 Cl7 2.5965(16) . ?
Bi2 Cl8 2.8351(15) . ?
Bi2 Cl9 2.7667(15) . ?
Bi2 Cl10 2.5974(14) . ?
Bi2 Cl11 2.6630(14) . ?
Bi2 Cl12 2.8387(17) . ?
N5 H5 0.8600 . ?
N5 C17 1.333(7) . ?
N5 C21 1.329(7) . ?
N6 H6A 0.8900 . ?
N6 H6B 0.8900 . ?
N6 C22 1.474(6) . ?
N6 C23 1.496(6) . ?
C17 H17 0.9300 . ?
C17 C18 1.352(7) . ?
C18 H18 0.9300 . ?
C18 C19 1.395(7) . ?
C19 C20 1.372(7) . ?
C19 C22 1.499(7) . ?
C20 H20 0.9300 . ?
C20 C21 1.369(7) . ?
C21 H21 0.9300 . ?
C22 H22A 0.9700 . ?
C22 H22B 0.9700 . ?
C23 H23A 0.9700 . ?
C23 H23B 0.9700 . ?
C23 C24 1.480(8) . ?
C24 H24A 0.9600 . ?
C24 H24B 0.9600 . ?
C24 H24C 0.9600 . ?
N1 H1 0.8600 . ?
N1 C1 1.322(7) . ?
N1 C5 1.326(7) . ?
N2 H2A 0.8900 . ?
N2 H2B 0.8900 . ?
N2 C6 1.467(7) . ?
N2 C7 1.492(6) . ?
C1 H1A 0.9300 . ?
C1 C2 1.372(8) . ?
C2 H2 0.9300 . ?
C2 C3 1.364(8) . ?
C3 C4 1.373(7) . ?
C3 C6 1.484(7) . ?
C4 H4 0.9300 . ?
C4 C5 1.371(8) . ?
C5 H5A 0.9300 . ?
C6 H6C 0.9700 . ?
C6 H6D 0.9700 . ?
C7 H7A 0.9700 . ?
C7 H7B 0.9700 . ?
C7 C8 1.492(8) . ?
C8 H8A 0.9600 . ?
C8 H8B 0.9600 . ?
C8 H8C 0.9600 . ?
N3 H3 0.8600 . ?
N3 C9 1.310(10) . ?
N3 C13 1.323(10) . ?
N4 H4A 0.8900 . ?
N4 H4B 0.8900 . ?
N4 C14 1.452(7) . ?
N4 C15 1.495(6) . ?
C9 H9 0.9300 . ?
C9 C10 1.379(9) . ?
C10 H10 0.9300 . ?
C10 C11 1.378(8) . ?
C11 C12 1.383(9) . ?
C11 C14 1.511(7) . ?
C12 H12 0.9300 . ?
C12 C13 1.354(9) . ?
C13 H13 0.9300 . ?
C14 H14A 0.9700 . ?
C14 H14B 0.9700 . ?
C15 H15A 0.9700 . ?
C15 H15B 0.9700 . ?
C15 C16 1.478(9) . ?
C16 H16A 0.9600 . ?
C16 H16B 0.9600 . ?
C16 H16C 0.9600 . ?

loop_
_geom_hbond_atom_site_label_D
_geom_hbond_atom_site_label_H
_geom_hbond_atom_site_label_A
_geom_hbond_distance_DH
_geom_hbond_distance_HA
_geom_hbond_distance_DA
_geom_hbond_angle_DHA
_geom_hbond_site_symmetry_A
_geom_hbond_publ_flag
N5 H5 Cl9 0.86 2.19 3.049(5) 178.2 . yes
N6 H6A Cl8 0.89 2.39 3.187(5) 149.2 2_646 yes
N6 H6B Cl5 0.89 2.53 3.392(5) 164.5 4_576 yes
N2 H2A Cl11 0.89 2.48 3.357(5) 167.5 3_766 yes
N2 H2B Cl4 0.89 2.39 3.191(5) 149.5 . yes
N3 H3 Cl3 0.86 2.22 3.062(6) 166.2 . yes
N4 H4A Cl3 0.89 2.46 3.311(5) 161.5 3_666 yes
N4 H4B Cl12 0.89 2.32 3.167(5) 158.2 . yes

loop_
_geom_torsion_atom_site_label_1
_geom_torsion_atom_site_label_2
_geom_torsion_atom_site_label_3
_geom_torsion_atom_site_label_4
_geom_torsion
_geom_torsion_site_symmetry_1
_geom_torsion_site_symmetry_2
_geom_torsion_site_symmetry_3
_geom_torsion_site_symmetry_4
_geom_torsion_publ_flag
N5 C17 C18 C19 1.4(10) . . . . ?
C17 N5 C21 C20 0.2(10) . . . . ?
C17 C18 C19 C20 -1.3(9) . . . . ?
C17 C18 C19 C22 176.9(6) . . . . ?
C18 C19 C20 C21 0.7(9) . . . . ?
C18 C19 C22 N6 164.7(5) . . . . ?
C19 C20 C21 N5 -0.2(10) . . . . ?
C20 C19 C22 N6 -17.1(9) . . . . ?
C21 N5 C17 C18 -0.8(10) . . . . ?
C22 N6 C23 C24 -177.2(5) . . . . ?
C22 C19 C20 C21 -177.4(6) . . . . ?
C23 N6 C22 C19 176.0(5) . . . . ?
N1 C1 C2 C3 -1.3(10) . . . . ?
C1 N1 C5 C4 -0.1(11) . . . . ?
C1 C2 C3 C4 1.8(9) . . . . ?
C1 C2 C3 C6 -176.7(6) . . . . ?
C2 C3 C4 C5 -1.5(9) . . . . ?
C2 C3 C6 N2 -169.4(5) . . . . ?
C3 C4 C5 N1 0.7(10) . . . . ?
C4 C3 C6 N2 12.2(9) . . . . ?
C5 N1 C1 C2 0.5(11) . . . . ?
C6 N2 C7 C8 177.8(5) . . . . ?
C6 C3 C4 C5 177.0(6) . . . . ?
C7 N2 C6 C3 -179.2(5) . . . . ?
N3 C9 C10 C11 1.3(11) . . . . ?
C9 N3 C13 C12 0.6(12) . . . . ?
C9 C10 C11 C12 -1.3(10) . . . . ?
C9 C10 C11 C14 178.5(6) . . . . ?
C10 C11 C12 C13 1.1(10) . . . . ?
C10 C11 C14 N4 4.2(9) . . . . ?
C11 C12 C13 N3 -0.7(11) . . . . ?
C12 C11 C14 N4 -176.0(5) . . . . ?
C13 N3 C9 C10 -0.9(12) . . . . ?
C14 N4 C15 C16 -179.6(6) . . . . ?
C14 C11 C12 C13 -178.8(6) . . . . ?
C15 N4 C14 C11 -172.8(5) . . . . ?

loop_
_smtbx_masks_void_nr
_smtbx_masks_void_average_x
_smtbx_masks_void_average_y
_smtbx_masks_void_average_z
_smtbx_masks_void_volume
_smtbx_masks_void_count_electrons
_smtbx_masks_void_content
1 0.000 0.500 0.000 256.4 71.6 ?
2 0.500 0.000 0.500 256.4 71.6 ?
